data_4069986
loop_
_publ_author_name
'Enk, Barbara'
'Kopacka, Holger'
'Wurst, Klaus'
'M\"uller, Thomas'
'Bildstein, Benno'

_publ_section_title
;
 An Efficient, Modular Route to New 2-Acyl-6-aminopentafulvenes and
 Planar-Chiral [N,O]-Functionalized Pentamethylruthenocenes
;
_journal_issue 18
_journal_name_full Organometallics
_journal_page_first 5575
_journal_paper_doi 10.1021/om900549c
_journal_volume 28
_journal_year 2009
_chemical_formula_sum 'C31 H33 N O Ru'
_chemical_formula_weight 536.65
_chemical_name_systematic
; 
 ? 
;
_space_group_IT_number 9
_symmetry_cell_setting monoclinic
_symmetry_space_group_name_Hall 'C -2yc'
_symmetry_space_group_name_H-M 'C 1 c 1'
_atom_sites_solution_hydrogens geom
_atom_sites_solution_primary direct
_atom_sites_solution_secondary difmap
_audit_creation_method SHELXL-97
_cell_angle_alpha 90.00
_cell_angle_beta 107.095(2)
_cell_angle_gamma 90.00
_cell_formula_units_Z 4
_cell_length_a 11.3501(2)
_cell_length_b 13.3252(2)
_cell_length_c 18.2528(3)
_cell_measurement_reflns_used 15409
_cell_measurement_temperature 233(2)
_cell_measurement_theta_max 27.5
_cell_measurement_theta_min 1.0
_cell_volume 2638.63(8)
_computing_data_collection COLLECT
_computing_data_reduction 'DENZO and SCALEPACK'
_computing_structure_refinement 'SHELXL-97 (Sheldrick, 1997)'
_computing_structure_solution 'SHELXS-97 (Sheldrick, 1990)'
_diffrn_ambient_temperature 233(2)
_diffrn_measured_fraction_theta_full 0.993
_diffrn_measured_fraction_theta_max 0.993
_diffrn_measurement_device_type 'Nonius KappaCCD'
_diffrn_measurement_method 'phi- and omega scans'
_diffrn_radiation_monochromator graphite
_diffrn_radiation_source 'fine-focus sealed tube'
_diffrn_radiation_type MoK\a
_diffrn_radiation_wavelength 0.71073
_diffrn_reflns_av_R_equivalents 0.0141
_diffrn_reflns_av_sigmaI/netI 0.0249
_diffrn_reflns_limit_h_max 14
_diffrn_reflns_limit_h_min -14
_diffrn_reflns_limit_k_max 17
_diffrn_reflns_limit_k_min -17
_diffrn_reflns_limit_l_max 22
_diffrn_reflns_limit_l_min -23
_diffrn_reflns_number 10285
_diffrn_reflns_theta_full 27.49
_diffrn_reflns_theta_max 27.49
_diffrn_reflns_theta_min 2.44
_diffrn_standards_number 0
_exptl_absorpt_coefficient_mu 0.617
_exptl_absorpt_correction_type none
_exptl_crystal_colour yellow
_exptl_crystal_density_diffrn 1.351
_exptl_crystal_density_method 'not measured'
_exptl_crystal_description prism
_exptl_crystal_F_000 1112
_exptl_crystal_size_max 0.4
_exptl_crystal_size_mid 0.3
_exptl_crystal_size_min 0.25
_refine_diff_density_max 0.259
_refine_diff_density_min -0.495
_refine_diff_density_rms 0.035
_refine_ls_abs_structure_details 'Flack H D (1983), Acta Cryst. A39, 876-881'
_refine_ls_abs_structure_Flack -0.021(16)
_refine_ls_extinction_method none
_refine_ls_goodness_of_fit_ref 1.057
_refine_ls_hydrogen_treatment constr
_refine_ls_matrix_type full
_refine_ls_number_parameters 314
_refine_ls_number_reflns 5705
_refine_ls_number_restraints 2
_refine_ls_restrained_S_all 1.057
_refine_ls_R_factor_all 0.0185
_refine_ls_R_factor_gt 0.0179
_refine_ls_shift/su_max 0.020
_refine_ls_shift/su_mean 0.000
_refine_ls_structure_factor_coef Fsqd
_refine_ls_weighting_details 'calc w=1/[\s^2^(Fo^2^)+(0.0209P)^2^+0.8182P] where P=(Fo^2^+2Fc^2^)/3'
_refine_ls_weighting_scheme calc
_refine_ls_wR_factor_gt 0.0449
_refine_ls_wR_factor_ref 0.0453
_reflns_number_gt 5607
_reflns_number_total 5705
_reflns_threshold_expression >2sigma(I)
_cod_data_source_file om900549c_si_001.cif
_cod_data_source_block 18
_cod_original_cell_volume 2638.63(7)
_cod_original_sg_symbol_H-M Cc
_cod_database_code 4069986

loop_
_symmetry_equiv_pos_as_xyz
'x, y, z'
'x, -y, z+1/2'
'x+1/2, y+1/2, z'
'x+1/2, -y+1/2, z+1/2'

loop_
_atom_site_label
_atom_site_type_symbol
_atom_site_fract_x
_atom_site_fract_y
_atom_site_fract_z
_atom_site_U_iso_or_equiv
_atom_site_adp_type
_atom_site_occupancy
_atom_site_symmetry_multiplicity
_atom_site_calc_flag
_atom_site_refinement_flags
Ru1 Ru 0.893473(7) 0.554159(7) 1.440637(7) 0.02705(4) Uani 1 1 d .
N1 N 0.69825(15) 0.44528(10) 1.21772(10) 0.0346(3) Uani 1 1 d .
O1 O 1.07273(15) 0.41155(16) 1.32542(11) 0.0638(4) Uani 1 1 d .
C1 C 0.8641(2) 0.70355(18) 1.48103(15) 0.0372(5) Uani 1 1 d .
C2 C 0.95085(18) 0.65073(15) 1.54045(11) 0.0411(4) Uani 1 1 d .
C3 C 1.05494(16) 0.62772(16) 1.51406(11) 0.0418(4) Uani 1 1 d .
C4 C 1.03105(16) 0.66737(14) 1.43837(11) 0.0383(4) Uani 1 1 d .
C5 C 0.9127(2) 0.71485(18) 1.41818(13) 0.0354(5) Uani 1 1 d .
C6 C 0.73867(18) 0.44751(12) 1.42287(12) 0.0346(4) Uani 1 1 d .
H6 H 0.6630 0.4627 1.4315 0.041 Uiso 1 1 calc .
C7 C 0.8453(2) 0.40860(17) 1.47818(14) 0.0401(4) Uani 1 1 d .
H7 H 0.8517 0.3939 1.5296 0.048 Uiso 1 1 calc .
C8 C 0.93905(19) 0.39590(15) 1.44308(14) 0.0415(4) Uani 1 1 d .
H8 H 1.0182 0.3702 1.4668 0.050 Uiso 1 1 calc .
C9 C 0.89400(17) 0.42848(13) 1.36522(12) 0.0325(4) Uani 1 1 d .
C10 C 0.76669(16) 0.45928(12) 1.35233(11) 0.0292(3) Uani 1 1 d .
C11 C 0.67503(15) 0.47865(12) 1.27763(10) 0.0295(3) Uani 1 1 d .
C12 C 0.55801(16) 0.52936(13) 1.27869(10) 0.0316(3) Uani 1 1 d .
C13 C 0.5626(2) 0.62048(17) 1.31618(15) 0.0503(5) Uani 1 1 d .
H13 H 0.6394 0.6498 1.3407 0.060 Uiso 1 1 calc .
C14 C 0.4556(3) 0.66875(19) 1.31789(17) 0.0640(7) Uani 1 1 d .
H14 H 0.4596 0.7317 1.3418 0.077 Uiso 1 1 calc .
C15 C 0.3431(2) 0.6244(2) 1.28443(14) 0.0666(8) Uani 1 1 d .
H15 H 0.2701 0.6574 1.2849 0.080 Uiso 1 1 calc .
C16 C 0.3375(2) 0.5317(3) 1.25035(16) 0.0699(8) Uani 1 1 d .
H16 H 0.2607 0.5003 1.2296 0.084 Uiso 1 1 calc .
C17 C 0.44429(18) 0.4843(2) 1.24645(13) 0.0492(5) Uani 1 1 d .
H17 H 0.4396 0.4217 1.2220 0.059 Uiso 1 1 calc .
C18 C 0.61562(17) 0.46034(14) 1.14304(11) 0.0337(4) Uani 1 1 d .
C19 C 0.6061(2) 0.55408(14) 1.10721(13) 0.0402(4) Uani 1 1 d .
C20 C 0.5277(2) 0.56265(17) 1.03283(14) 0.0497(5) Uani 1 1 d .
H20 H 0.5185 0.6254 1.0083 0.060 Uiso 1 1 calc .
C21 C 0.46346(19) 0.4817(2) 0.99429(12) 0.0520(5) Uani 1 1 d .
H21 H 0.4107 0.4893 0.9442 0.062 Uiso 1 1 calc .
C22 C 0.47690(18) 0.38939(18) 1.02957(12) 0.0480(5) Uani 1 1 d .
H22 H 0.4335 0.3339 1.0030 0.058 Uiso 1 1 calc .
C23 C 0.55346(17) 0.37688(15) 1.10366(11) 0.0399(4) Uani 1 1 d .
C24 C 0.9683(2) 0.44310(14) 1.31371(13) 0.0407(4) Uani 1 1 d .
H24 H 0.9335 0.4793 1.2683 0.049 Uiso 1 1 calc .
C191 C 0.6801(3) 0.64264(17) 1.14667(15) 0.0593(6) Uani 1 1 d .
H19A H 0.6872 0.6912 1.1086 0.089 Uiso 1 1 calc R
H19B H 0.7617 0.6204 1.1761 0.089 Uiso 1 1 calc R
H19C H 0.6392 0.6734 1.1807 0.089 Uiso 1 1 calc R
C231 C 0.5690(3) 0.27525(17) 1.14173(14) 0.0590(6) Uani 1 1 d .
H23A H 0.5285 0.2750 1.1817 0.088 Uiso 1 1 calc R
H23B H 0.6561 0.2611 1.1640 0.088 Uiso 1 1 calc R
H23C H 0.5323 0.2243 1.1040 0.088 Uiso 1 1 calc R
C01 C 0.7480(2) 0.75316(18) 1.48846(16) 0.0572(6) Uani 1 1 d .
H01A H 0.7700 0.8112 1.5218 0.086 Uiso 1 1 calc R
H01B H 0.7025 0.7058 1.5101 0.086 Uiso 1 1 calc R
H01C H 0.6971 0.7743 1.4383 0.086 Uiso 1 1 calc R
C02 C 0.9385(3) 0.6287(2) 1.61865(14) 0.0693(7) Uani 1 1 d .
H02A H 0.9691 0.6852 1.6523 0.104 Uiso 1 1 calc R
H02B H 0.9859 0.5692 1.6394 0.104 Uiso 1 1 calc R
H02C H 0.8524 0.6173 1.6147 0.104 Uiso 1 1 calc R
C03 C 1.1707(2) 0.5743(2) 1.55925(19) 0.0691(7) Uani 1 1 d .
H03A H 1.2281 0.6225 1.5903 0.104 Uiso 1 1 calc R
H03B H 1.2083 0.5415 1.5243 0.104 Uiso 1 1 calc R
H03C H 1.1502 0.5244 1.5923 0.104 Uiso 1 1 calc R
C04 C 1.1194(2) 0.6657(2) 1.39129(15) 0.0577(6) Uani 1 1 d .
H04A H 1.0742 0.6746 1.3376 0.086 Uiso 1 1 calc R
H04B H 1.1621 0.6017 1.3981 0.086 Uiso 1 1 calc R
H04C H 1.1788 0.7195 1.4077 0.086 Uiso 1 1 calc R
C05 C 0.8588(2) 0.77528(16) 1.34754(13) 0.0530(5) Uani 1 1 d .
H05A H 0.7712 0.7842 1.3399 0.079 Uiso 1 1 calc R
H05B H 0.8715 0.7406 1.3037 0.079 Uiso 1 1 calc R
H05C H 0.8987 0.8404 1.3530 0.079 Uiso 1 1 calc R

loop_
_atom_site_aniso_label
_atom_site_aniso_U_11
_atom_site_aniso_U_22
_atom_site_aniso_U_33
_atom_site_aniso_U_23
_atom_site_aniso_U_13
_atom_site_aniso_U_12
Ru1 0.02410(5) 0.03132(6) 0.02569(6) 0.00026(7) 0.00724(4) 0.00385(6)
N1 0.0335(8) 0.0357(8) 0.0320(8) -0.0029(5) 0.0055(7) 0.0071(5)
O1 0.0434(8) 0.0852(12) 0.0675(11) -0.0028(10) 0.0237(8) 0.0224(8)
C1 0.0331(9) 0.0362(11) 0.0449(12) -0.0110(9) 0.0156(9) -0.0005(8)
C2 0.0406(9) 0.0516(11) 0.0304(9) -0.0101(8) 0.0093(7) -0.0081(8)
C3 0.0289(8) 0.0511(11) 0.0407(10) -0.0055(8) 0.0029(7) -0.0031(7)
C4 0.0334(8) 0.0408(9) 0.0432(10) -0.0066(8) 0.0149(7) -0.0072(7)
C5 0.0358(10) 0.0293(9) 0.0390(12) -0.0072(7) 0.0079(8) -0.0033(7)
C6 0.0350(9) 0.0320(9) 0.0381(10) 0.0021(6) 0.0128(8) -0.0004(6)
C7 0.0523(12) 0.0348(10) 0.0331(11) 0.0072(9) 0.0123(10) 0.0038(9)
C8 0.0437(9) 0.0327(10) 0.0449(12) 0.0087(9) 0.0081(10) 0.0161(7)
C9 0.0346(9) 0.0274(8) 0.0330(10) -0.0005(7) 0.0059(8) 0.0099(6)
C10 0.0305(8) 0.0252(7) 0.0321(9) -0.0021(6) 0.0096(7) 0.0024(6)
C11 0.0306(8) 0.0241(7) 0.0326(8) -0.0010(6) 0.0071(6) 0.0003(6)
C12 0.0291(8) 0.0343(8) 0.0320(9) 0.0032(7) 0.0097(7) 0.0032(7)
C13 0.0462(11) 0.0393(10) 0.0683(14) -0.0090(10) 0.0215(10) 0.0047(8)
C14 0.0722(16) 0.0488(13) 0.0811(17) 0.0070(12) 0.0385(14) 0.0262(11)
C15 0.0471(12) 0.108(2) 0.0493(13) 0.0203(14) 0.0206(10) 0.0413(13)
C16 0.0306(10) 0.132(3) 0.0453(14) -0.0086(14) 0.0087(9) 0.0037(13)
C17 0.0350(9) 0.0692(14) 0.0439(11) -0.0120(10) 0.0122(8) -0.0048(9)
C18 0.0292(8) 0.0416(9) 0.0305(9) -0.0025(7) 0.0093(7) 0.0083(7)
C19 0.0394(10) 0.0451(11) 0.0387(11) 0.0005(7) 0.0155(9) 0.0075(7)
C20 0.0495(12) 0.0605(14) 0.0423(12) 0.0155(9) 0.0183(10) 0.0195(9)
C21 0.0388(10) 0.0817(16) 0.0319(10) -0.0003(11) 0.0047(8) 0.0123(11)
C22 0.0398(10) 0.0624(13) 0.0393(10) -0.0095(9) 0.0078(8) 0.0032(9)
C23 0.0377(9) 0.0446(10) 0.0367(9) -0.0066(8) 0.0098(7) 0.0025(7)
C24 0.0365(10) 0.0467(11) 0.0396(11) -0.0065(7) 0.0122(8) 0.0083(7)
C191 0.0740(15) 0.0437(12) 0.0606(14) 0.0026(10) 0.0207(12) -0.0053(10)
C231 0.0734(15) 0.0434(12) 0.0528(13) -0.0049(10) 0.0072(11) -0.0043(10)
C01 0.0441(11) 0.0540(13) 0.0784(16) -0.0223(11) 0.0255(11) 0.0037(9)
C02 0.0788(17) 0.094(2) 0.0383(12) -0.0100(12) 0.0227(11) -0.0160(15)
C03 0.0405(13) 0.0821(18) 0.0711(18) 0.0080(15) -0.0048(12) 0.0060(12)
C04 0.0479(11) 0.0669(14) 0.0695(16) -0.0064(12) 0.0349(11) -0.0096(10)
C05 0.0623(13) 0.0411(11) 0.0500(12) 0.0069(9) 0.0079(10) -0.0037(9)

loop_
_atom_type_symbol
_atom_type_description
_atom_type_scat_dispersion_real
_atom_type_scat_dispersion_imag
_atom_type_scat_source
C C 0.0033 0.0016 'International Tables Vol C Tables 4.2.6.8 and 6.1.1.4'
H H 0.0000 0.0000 'International Tables Vol C Tables 4.2.6.8 and 6.1.1.4'
N N 0.0061 0.0033 'International Tables Vol C Tables 4.2.6.8 and 6.1.1.4'
O O 0.0106 0.0060 'International Tables Vol C Tables 4.2.6.8 and 6.1.1.4'
Ru Ru -1.2594 0.8363 'International Tables Vol C Tables 4.2.6.8 and 6.1.1.4'

loop_
_geom_angle_atom_site_label_1
_geom_angle_atom_site_label_2
_geom_angle_atom_site_label_3
_geom_angle
C3 Ru1 C2 38.68(7)
C3 Ru1 C8 105.94(8)
C2 Ru1 C8 123.29(8)
C3 Ru1 C9 125.71(7)
C2 Ru1 C9 159.27(8)
C8 Ru1 C9 38.47(8)
C3 Ru1 C7 117.00(8)
C2 Ru1 C7 107.76(9)
C8 Ru1 C7 37.69(9)
C9 Ru1 C7 63.91(9)
C3 Ru1 C4 38.42(8)
C2 Ru1 C4 64.24(7)
C8 Ru1 C4 120.35(8)
C9 Ru1 C4 112.74(7)
C7 Ru1 C4 150.34(8)
C3 Ru1 C1 64.07(8)
C2 Ru1 C1 38.07(9)
C8 Ru1 C1 159.94(8)
C9 Ru1 C1 161.44(8)
C7 Ru1 C1 128.91(10)
C4 Ru1 C1 63.68(8)
C3 Ru1 C5 64.03(8)
C2 Ru1 C5 63.76(8)
C8 Ru1 C5 155.90(9)
C9 Ru1 C5 127.84(8)
C7 Ru1 C5 166.21(8)
C4 Ru1 C5 38.11(8)
C1 Ru1 C5 37.78(9)
C3 Ru1 C6 151.15(8)
C2 Ru1 C6 122.33(8)
C8 Ru1 C6 63.38(7)
C9 Ru1 C6 63.92(7)
C7 Ru1 C6 37.93(8)
C4 Ru1 C6 170.33(7)
C1 Ru1 C6 116.27(8)
C5 Ru1 C6 135.75(7)
C3 Ru1 C10 164.03(7)
C2 Ru1 C10 157.05(7)
C8 Ru1 C10 63.88(7)
C9 Ru1 C10 38.71(7)
C7 Ru1 C10 63.35(8)
C4 Ru1 C10 134.19(7)
C1 Ru1 C10 129.46(8)
C5 Ru1 C10 119.88(7)
C6 Ru1 C10 37.53(8)
C11 N1 C18 121.80(15)
C2 C1 C5 108.83(18)
C2 C1 C01 125.0(2)
C5 C1 C01 125.5(2)
C2 C1 Ru1 70.43(12)
C5 C1 Ru1 71.91(15)
C01 C1 Ru1 130.65(16)
C1 C2 C3 107.72(18)
C1 C2 C02 125.8(2)
C3 C2 C02 126.4(2)
C1 C2 Ru1 71.49(12)
C3 C2 Ru1 70.40(10)
C02 C2 Ru1 126.35(16)
C4 C3 C2 107.75(17)
C4 C3 C03 126.2(2)
C2 C3 C03 126.0(2)
C4 C3 Ru1 71.51(10)
C2 C3 Ru1 70.92(10)
C03 C3 Ru1 124.63(17)
C3 C4 C5 108.03(17)
C3 C4 C04 125.42(19)
C5 C4 C04 126.4(2)
C3 C4 Ru1 70.07(10)
C5 C4 Ru1 71.81(12)
C04 C4 Ru1 127.10(15)
C1 C5 C4 107.7(2)
C1 C5 C05 126.7(2)
C4 C5 C05 125.2(2)
C1 C5 Ru1 70.31(17)
C4 C5 Ru1 70.08(12)
C05 C5 Ru1 130.41(15)
C10 C6 C7 108.17(18)
C10 C6 Ru1 71.46(10)
C7 C6 Ru1 69.94(12)
C8 C7 C6 108.7(2)
C8 C7 Ru1 70.73(13)
C6 C7 Ru1 72.13(11)
C7 C8 C9 108.63(17)
C7 C8 Ru1 71.58(12)
C9 C8 Ru1 70.78(10)
C8 C9 C24 125.44(18)
C8 C9 C10 107.15(17)
C24 C9 C10 126.69(18)
C8 C9 Ru1 70.75(11)
C24 C9 Ru1 114.76(13)
C10 C9 Ru1 72.34(10)
C6 C10 C9 107.36(17)
C6 C10 C11 124.85(17)
C9 C10 C11 126.65(17)
C6 C10 Ru1 71.01(10)
C9 C10 Ru1 68.96(10)
C11 C10 Ru1 134.76(11)
N1 C11 C10 117.62(15)
N1 C11 C12 125.15(16)
C10 C11 C12 117.07(15)
C13 C12 C17 118.89(18)
C13 C12 C11 119.82(17)
C17 C12 C11 121.18(17)
C14 C13 C12 120.8(2)
C15 C14 C13 119.8(2)
C16 C15 C14 120.0(2)
C15 C16 C17 120.5(2)
C16 C17 C12 119.9(2)
C23 C18 C19 120.80(18)
C23 C18 N1 118.12(17)
C19 C18 N1 120.79(17)
C20 C19 C18 117.93(19)
C20 C19 C191 120.64(19)
C18 C19 C191 121.4(2)
C21 C20 C19 121.7(2)
C20 C21 C22 119.53(19)
C21 C22 C23 121.0(2)
C22 C23 C18 118.9(2)
C22 C23 C231 120.82(19)
C18 C23 C231 120.29(17)
O1 C24 C9 124.2(2)

loop_
_geom_bond_atom_site_label_1
_geom_bond_atom_site_label_2
_geom_bond_distance
Ru1 C3 2.1614(18)
Ru1 C2 2.1683(18)
Ru1 C8 2.1687(19)
Ru1 C9 2.1690(18)
Ru1 C7 2.180(2)
Ru1 C4 2.1803(18)
Ru1 C1 2.182(2)
Ru1 C5 2.203(2)
Ru1 C6 2.2084(19)
Ru1 C10 2.2144(17)
N1 C11 1.278(2)
N1 C18 1.423(2)
O1 C24 1.216(3)
C1 C2 1.419(3)
C1 C5 1.420(3)
C1 C01 1.516(3)
C2 C3 1.434(3)
C2 C02 1.504(3)
C3 C4 1.429(3)
C3 C03 1.509(3)
C4 C5 1.431(3)
C4 C04 1.500(3)
C5 C05 1.490(3)
C6 C10 1.423(3)
C6 C7 1.426(3)
C7 C8 1.405(3)
C8 C9 1.429(3)
C9 C24 1.449(3)
C9 C10 1.453(2)
C10 C11 1.475(2)
C11 C12 1.495(2)
C12 C13 1.387(3)
C12 C17 1.388(3)
C13 C14 1.383(3)
C14 C15 1.376(4)
C15 C16 1.375(4)
C16 C17 1.388(3)
C18 C23 1.398(3)
C18 C19 1.399(3)
C19 C20 1.392(3)
C19 C191 1.504(3)
C20 C21 1.374(4)
C21 C22 1.376(4)
C22 C23 1.386(3)
C23 C231 1.509(3)
